data_2015751
loop_
_publ_author_name
'Brito, Iv\'an'
'Vargas, Danitza'
'Reyes, Andrea'
'C\'ardenas, Alejandro'
'L\'opez-Rodr\'iguez, Mat\'ias'

_publ_section_title
;
 Diisopropylammonium
 2-[(2,4-dinitrophenyl)sulfanylaminocarbonyl]benzoate
;
_journal_coeditor_code LN3028
_journal_issue 1
_journal_name_full 'Acta Crystallographica Section C'
_journal_page_first o48
_journal_page_last o50
_journal_paper_doi 10.1107/S0108270106050840
_journal_volume 63
_journal_year 2007
_chemical_formula_iupac 'C6 H16 N + , C14 H8 N3 O7 S -'
_chemical_formula_moiety 'C6 H16 N + , C14 H8 N3 O7 S -'
_chemical_formula_sum 'C20 H24 N4 O7 S'
_chemical_formula_weight 464.49
_chemical_melting_point 422.8
_chemical_name_systematic
;
Diisopropylammonium 2-[(2,4-dinitrophenyl)sulfanylaminocarbonyl]benzoate
;
_space_group_IT_number 14
_symmetry_cell_setting monoclinic
_symmetry_space_group_name_Hall '-P 2yn'
_symmetry_space_group_name_H-M 'P 1 21/n 1'
_audit_creation_method 'WinGX routine CIF_UPDATE'
_cell_angle_alpha 90
_cell_angle_beta 102.485(9)
_cell_angle_gamma 90
_cell_formula_units_Z 4
_cell_length_a 9.4350(10)
_cell_length_b 18.098(8)
_cell_length_c 13.612(2)
_cell_measurement_reflns_used 6570
_cell_measurement_temperature 298(2)
_cell_measurement_theta_max 26.5
_cell_measurement_theta_min 2.0
_cell_volume 2269.3(11)
_computing_cell_refinement 'DENZO-SMN (Otwinowski & Minor, 1997)'
_computing_data_collection 'COLLECT (Nonius, 1998)'
_computing_data_reduction DENZO-SMN
_computing_molecular_graphics
;
ORTEP-3 for Windows (Farrugia, 1997), MERCURY (Macrae <i>et al.</i>,
2006)
and PLATON (Spek, 2003)
;
_computing_publication_material 'WinGX (Farrugia, 1999)'
_computing_structure_refinement 'SHELXL97 (Sheldrick, 1997)'
_computing_structure_solution 'SIR97 (Altomare <i>et al.</i>,  1999)'
_diffrn_measured_fraction_theta_full 0.984
_diffrn_measured_fraction_theta_max 0.984
_diffrn_measurement_device_type 'Nonius KappaCCD area-detector'
_diffrn_measurement_method '\f scans, and \w scans with \k offsets'
_diffrn_radiation_monochromator graphite
_diffrn_radiation_source 'fine-focus sealed tube'
_diffrn_radiation_type MoK\a
_diffrn_radiation_wavelength 0.71073
_diffrn_reflns_av_R_equivalents 0.037
_diffrn_reflns_limit_h_max 12
_diffrn_reflns_limit_h_min -10
_diffrn_reflns_limit_k_max 20
_diffrn_reflns_limit_k_min -23
_diffrn_reflns_limit_l_max 10
_diffrn_reflns_limit_l_min -17
_diffrn_reflns_number 12285
_diffrn_reflns_theta_full 27
_diffrn_reflns_theta_max 27
_diffrn_reflns_theta_min 1.9
_diffrn_standards_decay_% 0
_diffrn_standards_number 0
_exptl_absorpt_coefficient_mu 0.191
_exptl_absorpt_correction_T_max 0.963
_exptl_absorpt_correction_T_min 0.951
_exptl_absorpt_correction_type multi-scan
_exptl_absorpt_process_details '(SORTAV; Blessing, 1995)'
_exptl_crystal_colour colourless
_exptl_crystal_density_diffrn 1.36
_exptl_crystal_density_method 'not measured'
_exptl_crystal_description prism
_exptl_crystal_F_000 976
_exptl_crystal_size_max 0.35
_exptl_crystal_size_mid 0.23
_exptl_crystal_size_min 0.19
_refine_diff_density_max 0.411
_refine_diff_density_min -0.363
_refine_ls_extinction_method none
_refine_ls_goodness_of_fit_ref 1.168
_refine_ls_hydrogen_treatment mixed
_refine_ls_matrix_type full
_refine_ls_number_parameters 307
_refine_ls_number_reflns 4866
_refine_ls_number_restraints 0
_refine_ls_restrained_S_all 1.168
_refine_ls_R_factor_gt 0.0587
_refine_ls_shift/su_max 0.006
_refine_ls_structure_factor_coef Fsqd
_refine_ls_weighting_details 'calc w = 1/[\s^2^(Fo^2^)+(0.0801P)^2^+0.6445P] where P=(Fo^2^+2Fc^2^)/3'
_refine_ls_weighting_scheme calc
_refine_ls_wR_factor_ref 0.1657
_reflns_number_gt 4116
_reflns_number_total 4866
_reflns_threshold_expression I>2\s(I)
_cod_data_source_file ln3028.cif
_cod_data_source_block I
_cod_original_sg_symbol_H-M 'P 21/n'
_cod_database_code 2015751
_cod_database_fobs_code 2015751

loop_
_symmetry_equiv_pos_as_xyz
'x, y, z'
'-x+1/2, y+1/2, -z+1/2'
'-x, -y, -z'
'x-1/2, -y-1/2, z-1/2'

loop_
_atom_site_type_symbol
_atom_site_label
_atom_site_fract_x
_atom_site_fract_y
_atom_site_fract_z
_atom_site_U_iso_or_equiv
_atom_site_adp_type
_atom_site_calc_flag
_atom_site_refinement_flags
_atom_site_occupancy
S S1 0.44359(6) 0.11628(3) 0.21640(4) 0.04332(19) Uani d . 1
O O1 -0.0037(3) -0.13080(11) -0.05426(14) 0.0715(6) Uani d . 1
O O2 -0.0615(2) -0.14362(12) 0.08809(16) 0.0764(6) Uani d . 1
O O3 0.3719(3) 0.03832(13) -0.08998(14) 0.0764(6) Uani d . 1
O O4 0.4464(3) 0.11826(12) 0.02576(15) 0.0773(7) Uani d . 1
O O5 0.2862(2) 0.19101(11) 0.35562(13) 0.0628(5) Uani d . 1
O O6 0.29183(16) -0.03871(8) 0.55993(12) 0.0457(4) Uani d . 1
O O7 0.18012(16) 0.04121(9) 0.44480(11) 0.0449(4) Uani d . 1
N N1 0.0121(2) -0.11651(11) 0.03470(16) 0.0524(5) Uani d . 1
N N2 0.3767(2) 0.06355(12) -0.00645(15) 0.0517(5) Uani d . 1
N N3 0.4509(2) 0.10309(10) 0.34020(13) 0.0373(4) Uani d . 1
N N4 -0.0550(2) 0.13591(10) 0.44750(13) 0.0368(4) Uani d . 1
C C1 0.2976(2) 0.02649(12) 0.06055(15) 0.0383(5) Uani d . 1
C C2 0.2025(2) -0.02849(12) 0.01862(16) 0.0411(5) Uani d . 1
H H2 0.1941 -0.043 -0.0479 0.056(2) Uiso calc R 1
C C3 0.1205(2) -0.06105(12) 0.07883(16) 0.0410(5) Uani d . 1
C C4 0.1334(3) -0.04063(13) 0.17770(16) 0.0435(5) Uani d . 1
H H4 0.0755 -0.0629 0.2164 0.056(2) Uiso calc R 1
C C5 0.2315(2) 0.01249(12) 0.21916(15) 0.0402(5) Uani d . 1
H H5 0.2413 0.025 0.2866 0.056(2) Uiso calc R 1
C C6 0.3175(2) 0.04828(11) 0.16185(15) 0.0355(4) Uani d . 1
C C7 0.3781(2) 0.14691(11) 0.39419(16) 0.0379(5) Uani d . 1
C C8 0.2780(2) 0.02379(11) 0.51882(15) 0.0347(4) Uani d . 1
C C9 0.4302(2) 0.13935(11) 0.50707(15) 0.0354(4) Uani d . 1
C C10 0.3862(2) 0.08276(11) 0.56444(15) 0.0359(4) Uani d . 1
C C11 0.4381(3) 0.08354(13) 0.66844(16) 0.0458(5) Uani d . 1
H H11 0.4105 0.0462 0.7074 0.056(2) Uiso calc R 1
C C12 0.5298(3) 0.13888(15) 0.71471(19) 0.0578(7) Uani d . 1
H H12 0.5607 0.1394 0.7844 0.056(2) Uiso calc R 1
C C13 0.5754(3) 0.19301(14) 0.6581(2) 0.0577(7) Uani d . 1
H H13 0.6387 0.2297 0.6889 0.056(2) Uiso calc R 1
C C14 0.5262(3) 0.19261(13) 0.55454(19) 0.0491(6) Uani d . 1
H H14 0.5584 0.2289 0.5161 0.056(2) Uiso calc R 1
C C15 -0.1145(3) 0.11360(19) 0.2671(2) 0.0703(8) Uani d . 1
H H15A -0.0364 0.0785 0.2784 0.096(3) Uiso calc R 1
H H15B -0.1236 0.1355 0.2018 0.096(3) Uiso calc R 1
H H15C -0.2034 0.089 0.2706 0.096(3) Uiso calc R 1
C C16 -0.0833(2) 0.17312(14) 0.34648(15) 0.0443(5) Uani d . 1
H H16 0.0047 0.1996 0.3397 0.056(2) Uiso calc R 1
C C17 -0.2064(3) 0.22806(16) 0.3359(2) 0.0628(7) Uani d . 1
H H17A -0.2902 0.2041 0.3505 0.096(3) Uiso calc R 1
H H17B -0.2293 0.2468 0.2683 0.096(3) Uiso calc R 1
H H17C -0.1777 0.2682 0.3821 0.096(3) Uiso calc R 1
C C18 -0.0283(3) 0.18572(13) 0.53829(16) 0.0452(5) Uani d . 1
H H18 -0.112 0.2187 0.5332 0.056(2) Uiso calc R 1
C C19 0.1054(3) 0.23224(14) 0.54382(19) 0.0531(6) Uani d . 1
H H19A 0.1893 0.2008 0.5533 0.096(3) Uiso calc R 1
H H19B 0.1153 0.266 0.5993 0.096(3) Uiso calc R 1
H H19C 0.0969 0.2595 0.4824 0.096(3) Uiso calc R 1
C C20 -0.0176(5) 0.1380(2) 0.6301(2) 0.0895(12) Uani d . 1
H H20A 0.0659 0.1065 0.6375 0.096(3) Uiso calc R 1
H H20B -0.1035 0.1082 0.6229 0.096(3) Uiso calc R 1
H H20C -0.0086 0.1688 0.6886 0.096(3) Uiso calc R 1
H H4A 0.021(3) 0.1094(13) 0.4526(17) 0.039(6) Uiso d . 1
H H4B -0.132(3) 0.1046(14) 0.4519(19) 0.049(7) Uiso d . 1
H H3 0.521(3) 0.0801(15) 0.372(2) 0.051(7) Uiso d . 1

loop_
_atom_site_aniso_label
_atom_site_aniso_U_11
_atom_site_aniso_U_22
_atom_site_aniso_U_33
_atom_site_aniso_U_12
_atom_site_aniso_U_13
_atom_site_aniso_U_23
S1 0.0447(3) 0.0502(3) 0.0336(3) -0.0110(2) 0.0053(2) 0.0020(2)
O1 0.1023(16) 0.0657(12) 0.0452(11) -0.0299(11) 0.0132(10) -0.0135(9)
O2 0.0890(15) 0.0809(14) 0.0649(13) -0.0454(12) 0.0290(11) -0.0103(11)
O3 0.1006(16) 0.0985(15) 0.0398(10) -0.0286(13) 0.0367(10) -0.0082(10)
O4 0.0996(16) 0.0828(14) 0.0534(12) -0.0474(13) 0.0254(11) 0.0010(10)
O5 0.0665(11) 0.0694(12) 0.0503(10) 0.0330(10) 0.0077(9) 0.0136(9)
O6 0.0413(8) 0.0415(8) 0.0501(10) 0.0000(7) 0.0012(7) 0.0113(7)
O7 0.0423(8) 0.0494(9) 0.0371(8) 0.0069(7) -0.0044(6) 0.0018(7)
N1 0.0665(13) 0.0458(11) 0.0444(12) -0.0159(10) 0.0105(10) -0.0043(9)
N2 0.0590(12) 0.0622(12) 0.0366(11) -0.0116(10) 0.0162(9) 0.0057(9)
N3 0.0375(9) 0.0405(9) 0.0302(9) 0.0045(8) -0.0005(7) 0.0009(7)
N4 0.0361(9) 0.0425(10) 0.0302(9) 0.0041(9) 0.0034(7) 0.0014(7)
C1 0.0422(11) 0.0444(11) 0.0303(10) -0.0004(9) 0.0119(8) 0.0042(8)
C2 0.0533(13) 0.0434(11) 0.0277(10) -0.0030(10) 0.0108(9) -0.0021(8)
C3 0.0487(12) 0.0388(11) 0.0347(11) -0.0059(9) 0.0072(9) -0.0009(9)
C4 0.0501(12) 0.0503(12) 0.0311(11) -0.0095(10) 0.0113(9) 0.0046(9)
C5 0.0441(11) 0.0506(12) 0.0260(10) -0.0061(10) 0.0078(8) -0.0010(9)
C6 0.0370(10) 0.0392(10) 0.0292(10) 0.0011(8) 0.0052(8) 0.0037(8)
C7 0.0359(10) 0.0371(10) 0.0382(11) 0.0024(9) 0.0025(8) 0.0027(9)
C8 0.0330(10) 0.0393(10) 0.0316(10) 0.0076(8) 0.0067(8) -0.0002(8)
C9 0.0356(10) 0.0328(10) 0.0352(11) 0.0071(8) 0.0018(8) -0.0036(8)
C10 0.0368(10) 0.0352(10) 0.0326(10) 0.0099(8) 0.0010(8) -0.0023(8)
C11 0.0577(14) 0.0436(12) 0.0326(11) 0.0114(11) 0.0023(10) -0.0025(9)
C12 0.0685(16) 0.0583(15) 0.0375(13) 0.0141(13) -0.0087(11) -0.0145(11)
C13 0.0619(15) 0.0480(13) 0.0547(15) -0.0006(12) -0.0064(12) -0.0207(12)
C14 0.0527(13) 0.0384(11) 0.0535(14) 0.0006(10) 0.0055(11) -0.0061(10)
C15 0.0662(17) 0.107(2) 0.0353(13) 0.0155(16) 0.0067(12) -0.0129(14)
C16 0.0389(11) 0.0651(14) 0.0282(10) -0.0009(10) 0.0053(8) 0.0080(10)
C17 0.0643(16) 0.0630(16) 0.0523(15) 0.0136(13) -0.0070(12) 0.0094(13)
C18 0.0519(13) 0.0530(13) 0.0306(11) 0.0043(11) 0.0086(9) -0.0032(9)
C19 0.0551(14) 0.0481(13) 0.0535(15) 0.0001(11) 0.0057(11) -0.0119(11)
C20 0.131(3) 0.101(3) 0.0317(14) -0.037(2) 0.0074(16) 0.0059(15)

loop_
_atom_type_symbol
_atom_type_description
_atom_type_scat_dispersion_real
_atom_type_scat_dispersion_imag
_atom_type_scat_source
C C 0.0033 0.0016 'International Tables Vol C Tables 4.2.6.8 and 6.1.1.4'
H H 0 0 'International Tables Vol C Tables 4.2.6.8 and 6.1.1.4'
N N 0.0061 0.0033 'International Tables Vol C Tables 4.2.6.8 and 6.1.1.4'
O O 0.0106 0.006 'International Tables Vol C Tables 4.2.6.8 and 6.1.1.4'
S S 0.1246 0.1234 'International Tables Vol C Tables 4.2.6.8 and 6.1.1.4'

loop_
_geom_angle_atom_site_label_1
_geom_angle_atom_site_label_2
_geom_angle_atom_site_label_3
_geom_angle
N3 S1 C6 101.56(9)
O2 N1 O1 123.2(2)
O2 N1 C3 118.1(2)
O1 N1 C3 118.6(2)
O4 N2 O3 123.4(2)
O4 N2 C1 117.26(19)
O3 N2 C1 119.4(2)
C7 N3 S1 122.62(15)
C7 N3 H3 117.2(19)
S1 N3 H3 116.7(19)
C16 N4 C18 116.60(18)
C16 N4 H4A 107.9(16)
C18 N4 H4A 106.4(16)
C16 N4 H4B 110.2(15)
C18 N4 H4B 107.8(16)
H4A N4 H4B 108(2)
C2 C1 C6 123.04(19)
C2 C1 N2 116.60(19)
C6 C1 N2 120.34(19)
C3 C2 C1 117.5(2)
C3 C2 H2 121.2
C1 C2 H2 121.2
C2 C3 C4 121.7(2)
C2 C3 N1 118.8(2)
C4 C3 N1 119.43(19)
C5 C4 C3 120.1(2)
C5 C4 H4 120
C3 C4 H4 120
C4 C5 C6 121.12(19)
C4 C5 H5 119.4
C6 C5 H5 119.4
C5 C6 C1 116.47(19)
C5 C6 S1 120.57(16)
C1 C6 S1 122.96(16)
O5 C7 N3 123.1(2)
O5 C7 C9 122.93(19)
N3 C7 C9 113.81(17)
O7 C8 O6 125.0(2)
O7 C8 C10 117.87(18)
O6 C8 C10 117.15(17)
C14 C9 C10 119.40(19)
C14 C9 C7 116.53(19)
C10 C9 C7 124.07(18)
C11 C10 C9 118.44(19)
C11 C10 C8 118.76(19)
C9 C10 C8 122.69(17)
C12 C11 C10 121.2(2)
C12 C11 H11 119.4
C10 C11 H11 119.4
C13 C12 C11 120.2(2)
C13 C12 H12 119.9
C11 C12 H12 119.9
C12 C13 C14 119.4(2)
C12 C13 H13 120.3
C14 C13 H13 120.3
C9 C14 C13 121.4(2)
C9 C14 H14 119.3
C13 C14 H14 119.3
C16 C15 H15A 109.5
C16 C15 H15B 109.5
H15A C15 H15B 109.5
C16 C15 H15C 109.5
H15A C15 H15C 109.5
H15B C15 H15C 109.5
N4 C16 C15 107.7(2)
N4 C16 C17 111.30(19)
C15 C16 C17 112.0(2)
N4 C16 H16 108.6
C15 C16 H16 108.6
C17 C16 H16 108.6
C16 C17 H17A 109.5
C16 C17 H17B 109.5
H17A C17 H17B 109.5
C16 C17 H17C 109.5
H17A C17 H17C 109.5
H17B C17 H17C 109.5
C20 C18 C19 112.0(2)
C20 C18 N4 107.9(2)
C19 C18 N4 111.44(19)
C20 C18 H18 108.5
C19 C18 H18 108.5
N4 C18 H18 108.5
C18 C19 H19A 109.5
C18 C19 H19B 109.5
H19A C19 H19B 109.5
C18 C19 H19C 109.5
H19A C19 H19C 109.5
H19B C19 H19C 109.5
C18 C20 H20A 109.5
C18 C20 H20B 109.5
H20A C20 H20B 109.5
C18 C20 H20C 109.5
H20A C20 H20C 109.5
H20B C20 H20C 109.5

loop_
_geom_bond_atom_site_label_1
_geom_bond_atom_site_label_2
_geom_bond_distance
_geom_bond_publ_flag
S1 N3 1.6885(18) ?
S1 C6 1.760(2) ?
O1 N1 1.215(3) ?
O2 N1 1.212(3) ?
O3 N2 1.217(3) ?
O4 N2 1.217(3) ?
O5 C7 1.212(3) y
O6 C8 1.256(3) y
O7 C8 1.251(2) y
N1 C3 1.466(3) ?
N2 C1 1.461(3) ?
N3 C7 1.363(3) y
N3 H3 0.82(3) ?
N4 C16 1.502(3) ?
N4 C18 1.506(3) ?
N4 H4A 0.85(3) ?
N4 H4B 0.93(3) ?
C1 C2 1.378(3) ?
C1 C6 1.407(3) ?
C2 C3 1.375(3) ?
C2 H2 0.93 ?
C3 C4 1.375(3) ?
C4 C5 1.369(3) ?
C4 H4 0.93 ?
C5 C6 1.400(3) ?
C5 H5 0.93 ?
C7 C9 1.515(3) ?
C8 C10 1.514(3) ?
C9 C14 1.384(3) ?
C9 C10 1.404(3) ?
C10 C11 1.394(3) ?
C11 C12 1.383(4) ?
C11 H11 0.93 ?
C12 C13 1.372(4) ?
C12 H12 0.93 ?
C13 C14 1.385(3) ?
C13 H13 0.93 ?
C14 H14 0.93 ?
C15 C16 1.509(4) ?
C15 H15A 0.96 ?
C15 H15B 0.96 ?
C15 H15C 0.96 ?
C16 C17 1.511(4) ?
C16 H16 0.98 ?
C17 H17A 0.96 ?
C17 H17B 0.96 ?
C17 H17C 0.96 ?
C18 C20 1.505(4) ?
C18 C19 1.505(3) ?
C18 H18 0.98 ?
C19 H19A 0.96 ?
C19 H19B 0.96 ?
C19 H19C 0.96 ?
C20 H20A 0.96 ?
C20 H20B 0.96 ?
C20 H20C 0.96 ?

loop_
_geom_hbond_atom_site_label_D
_geom_hbond_atom_site_label_H
_geom_hbond_atom_site_label_A
_geom_hbond_site_symmetry_A
_geom_hbond_distance_DH
_geom_hbond_distance_HA
_geom_hbond_distance_DA
_geom_hbond_angle_DHA
_geom_hbond_publ_flag
N3 H3 O6 3_656 0.82(3) 1.96(3) 2.770(3) 170(3) yes
N4 H4A O7 . 0.85(3) 1.96(3) 2.810(3) 171(2) yes
N4 H4B O6 3_556 0.93(3) 1.90(3) 2.828(3) 172(2) yes
C5 H5 O7 . 0.93 2.37 3.253(3) 160 yes
C5 H5 N3 . 0.93 2.41 2.866(3) 110 yes
C19 H19A Cg1 . 0.96 2.92 3.857(3) 165 yes

loop_
_geom_torsion_atom_site_label_1
_geom_torsion_atom_site_label_2
_geom_torsion_atom_site_label_3
_geom_torsion_atom_site_label_4
_geom_torsion
_geom_torsion_publ_flag
C6 S1 N3 C7 -100.66(18) ?
O4 N2 C1 C2 170.7(2) ?
O3 N2 C1 C2 -10.3(3) ?
O4 N2 C1 C6 -7.9(3) ?
O3 N2 C1 C6 171.1(2) y
C6 C1 C2 C3 2.4(3) ?
N2 C1 C2 C3 -176.2(2) ?
C1 C2 C3 C4 -0.9(3) ?
C1 C2 C3 N1 176.3(2) ?
O2 N1 C3 C2 -178.5(2) ?
O1 N1 C3 C2 -1.5(3) ?
O2 N1 C3 C4 -1.2(4) ?
O1 N1 C3 C4 175.8(2) y
C2 C3 C4 C5 -1.1(4) ?
N1 C3 C4 C5 -178.3(2) ?
C3 C4 C5 C6 1.6(3) ?
C4 C5 C6 C1 -0.2(3) ?
C4 C5 C6 S1 -179.79(17) ?
C2 C1 C6 C5 -1.9(3) ?
N2 C1 C6 C5 176.66(19) ?
C2 C1 C6 S1 177.71(17) ?
N2 C1 C6 S1 -3.8(3) ?
N3 S1 C6 C5 13.6(2) ?
N3 S1 C6 C1 -165.92(17) ?
S1 N3 C7 O5 11.6(3) ?
S1 N3 C7 C9 -164.32(14) ?
O5 C7 C9 C14 -77.4(3) ?
N3 C7 C9 C14 98.5(2) ?
O5 C7 C9 C10 102.2(3) ?
N3 C7 C9 C10 -81.9(2) ?
C14 C9 C10 C11 1.9(3) ?
C7 C9 C10 C11 -177.71(19) ?
C14 C9 C10 C8 178.08(19) ?
C7 C9 C10 C8 -1.5(3) ?
O7 C8 C10 C11 143.9(2) ?
O6 C8 C10 C11 -34.5(3) ?
O7 C8 C10 C9 -32.3(3) ?
O6 C8 C10 C9 149.25(19) ?
C9 C10 C11 C12 0.5(3) ?
C8 C10 C11 C12 -175.9(2) ?
C10 C11 C12 C13 -2.2(4) ?
C11 C12 C13 C14 1.4(4) ?
C10 C9 C14 C13 -2.6(3) ?
C7 C9 C14 C13 176.9(2) ?
C12 C13 C14 C9 1.0(4) ?
C18 N4 C16 C15 -177.1(2) ?
C18 N4 C16 C17 -54.0(3) ?
C16 N4 C18 C20 174.4(2) ?
C16 N4 C18 C19 -62.3(3) ?

loop_
_cod_related_entry_id
_cod_related_entry_database
_cod_related_entry_code
1 ChemSpider 21133317
